data_7114787
loop_
_publ_author_name
'Rashid, Samina'
'Turner, Scott S.'
'Day, Peter'
'Light, Mark E.'
'Hursthouse, Michael B.'
'Firth, Steven'
'Clark, Robin J. H.'

_publ_section_title
;
 The first molecular charge transfer salt containing proton channels
;
_journal_issue 16
_journal_name_full 'Chemical Communications'
_journal_page_first 1462
_journal_paper_doi 10.1039/b103877j
_journal_year 2001
_chemical_formula_sum 'C32 H28 Cr N0 O19.5 S16'
_chemical_formula_weight '1289.50 ~'
_chemical_name_systematic
;
?
;
_space_group_IT_number 2
_symmetry_cell_setting triclinic
_symmetry_space_group_name_Hall '-P 1'
_symmetry_space_group_name_H-M 'P -1'
_atom_sites_solution_hydrogens geom
_atom_sites_solution_primary direct
_atom_sites_solution_secondary difmap
_audit_creation_method SHELXL-97
_cell_angle_alpha 88.433(3)
_cell_angle_beta 88.391(2)
_cell_angle_gamma 63.780(3)
_cell_formula_units_Z 2
_cell_length_a 10.2212(5)
_cell_length_b 11.2266(5)
_cell_length_c 24.0998(15)
_cell_measurement_reflns_used na
_cell_measurement_temperature 150(2)
_cell_measurement_theta_max na
_cell_measurement_theta_min na
_cell_volume 2479.6(2)
_computing_cell_refinement 'DENZO and COLLECT'
_computing_data_collection
;
?
;
_computing_data_reduction 'DENZO and COLLECT'
_computing_molecular_graphics ORTEP
_computing_publication_material CIFTAB
_computing_structure_refinement 'SHELXL-97 (Sheldrick, 1997)'
_computing_structure_solution 'SHELXS-97 (Sheldrick, 1990)'
_diffrn_ambient_temperature 150(2)
_diffrn_detector_area_resol_mean '9.091 pixels/mm'
_diffrn_measured_fraction_theta_full 0.995
_diffrn_measured_fraction_theta_max 0.995
_diffrn_measurement_device_type 'Enraf Nonius KappaCCD area detector'
_diffrn_measurement_method 'Phi and Omega scans to fill Ewald sphere'
_diffrn_radiation_monochromator graphite
_diffrn_radiation_source 'fine-focus sealed tube'
_diffrn_radiation_type MoK\a
_diffrn_radiation_wavelength 0.71073
_diffrn_reflns_av_R_equivalents 0.1264
_diffrn_reflns_av_sigmaI/netI 0.2233
_diffrn_reflns_limit_h_max 12
_diffrn_reflns_limit_h_min -12
_diffrn_reflns_limit_k_max 11
_diffrn_reflns_limit_k_min -13
_diffrn_reflns_limit_l_max 28
_diffrn_reflns_limit_l_min -26
_diffrn_reflns_number 19985
_diffrn_reflns_theta_full 25.03
_diffrn_reflns_theta_max 25.03
_diffrn_reflns_theta_min 3.22
_diffrn_standards_decay_% na
_diffrn_standards_interval_count na
_diffrn_standards_interval_time na
_diffrn_standards_number 'not measured'
_exptl_absorpt_coefficient_mu 0.977
_exptl_absorpt_correction_T_max 0.9990
_exptl_absorpt_correction_T_min 0.9086
_exptl_absorpt_correction_type 'Empirical, SORTAV'
_exptl_crystal_density_diffrn 1.727
_exptl_crystal_density_meas ?
_exptl_crystal_density_method 'not measured'
_exptl_crystal_F_000 1312
_exptl_crystal_size_max 0.10
_exptl_crystal_size_mid 0.10
_exptl_crystal_size_min 0.00
_refine_diff_density_max 0.569
_refine_diff_density_min -0.432
_refine_diff_density_rms 0.104
_refine_ls_extinction_coef 0.00000(16)
_refine_ls_extinction_expression Fc^*^=kFc[1+0.001xFc^2^\l^3^/sin(2\q)]^-1/4^
_refine_ls_extinction_method SHELXL
_refine_ls_goodness_of_fit_ref 0.810
_refine_ls_hydrogen_treatment mixed
_refine_ls_matrix_type full
_refine_ls_number_parameters 632
_refine_ls_number_reflns 8722
_refine_ls_number_restraints 0
_refine_ls_restrained_S_all 0.810
_refine_ls_R_factor_all 0.1901
_refine_ls_R_factor_gt 0.0605
_refine_ls_shift/su_max 0.619
_refine_ls_shift/su_mean 0.002
_refine_ls_structure_factor_coef Fsqd
_refine_ls_weighting_details 'w=1/[\s^2^(Fo^2^)+(0.0677P)^2^+0.0000P] where P=(Fo^2^+2Fc^2^)/3'
_refine_ls_weighting_scheme calc
_refine_ls_wR_factor_gt 0.1222
_refine_ls_wR_factor_ref 0.1730
_reflns_number_gt 3550
_reflns_number_total 8722
_reflns_threshold_expression >2sigma(I)
_cod_data_source_file b103877j.txt
_cod_data_source_block CroxalateBEDTTTF18crown6
_cod_depositor_comments
;
The following automatic conversions were performed:

'_symmetry_cell_setting' value 'Triclinic' changed to 'triclinic'
according to
/usr/data/users/saulius/automatic-downloads/retrospective/RSC/lib/dictionaries/cif_core.dic
dictionary named 'cif_core.dic' version 2.4.2 from 2011-04-26.

Automatic conversion script
Id: cif_fix_values 2281 2013-09-26 08:29:07Z andrius 

The following automatic conversions were performed:

'_exptl_crystal_density_meas' value 'not measured' was changed to '?'
- the value is perceived as not measured.

Automatic conversion script
Id: cif_fix_values 3008 2015-01-20 13:52:24Z robertas 

The following automatic conversions were performed:

'_refine_ls_weighting_scheme' value 'calc
w=1/[\s^2^(Fo^2^)+(0.0677P)^2^+0.0000P] where P=(Fo^2^+2Fc^2^)/3' was
changed to 'calc'. New tag '_refine_ls_weighting_details' was
created. The value of the new tag was set to
'w=1/[\s^2^(Fo^2^)+(0.0677P)^2^+0.0000P] where P=(Fo^2^+2Fc^2^)/3'.

Automatic conversion script
Id: cif_fix_values 3143 2015-03-26 13:38:13Z robertas 
;
_cod_original_sg_symbol_H-M P-1
_cod_original_formula_sum 'C32 H28 Cr N0 O19.50 S16'
_cod_database_code 7114787

loop_
_symmetry_equiv_pos_as_xyz
'x, y, z'
'-x, -y, -z'

loop_
_atom_site_label
_atom_site_type_symbol
_atom_site_fract_x
_atom_site_fract_y
_atom_site_fract_z
_atom_site_U_iso_or_equiv
_atom_site_adp_type
_atom_site_occupancy
_atom_site_calc_flag
_atom_site_refinement_flags
S4 S 0.5612(2) 0.58315(18) 0.05375(9) 0.0262(5) Uani 1 d .
S8 S 0.8928(2) 0.45681(19) -0.17216(10) 0.0295(6) Uani 1 d .
S5 S 0.8930(2) 0.67739(18) -0.02612(9) 0.0247(5) Uani 1 d .
S6 S 0.7515(2) 0.51499(18) -0.06088(9) 0.0255(5) Uani 1 d .
S3 S 0.7099(2) 0.73982(19) 0.08834(9) 0.0261(5) Uani 1 d .
S7 S 1.0621(3) 0.6495(2) -0.12920(10) 0.0415(7) Uani 1 d .
S13 S 0.9792(2) 1.14909(18) -0.07591(9) 0.0229(5) Uani 1 d .
S10 S 0.4606(2) 1.11111(19) 0.10660(9) 0.0259(5) Uani 1 d .
S11 S 0.8041(2) 1.20906(18) 0.04126(9) 0.0236(5) Uani 1 d .
S2 S 0.3690(2) 0.64433(18) 0.15401(9) 0.0267(6) Uani 1 d .
S14 S 0.8155(2) 1.00696(18) -0.11189(9) 0.0231(5) Uani 1 d .
S12 S 0.6375(2) 1.06947(18) 0.00493(9) 0.0238(5) Uani 1 d .
S1 S 0.5468(2) 0.82316(19) 0.19435(9) 0.0296(6) Uani 1 d .
S9 S 0.6643(2) 1.27261(18) 0.15287(9) 0.0257(5) Uani 1 d .
Cr1 Cr 0.47963(14) 1.31381(12) 0.34773(6) 0.0280(4) Uani 1 d .
S15 S 1.1505(2) 1.11085(18) -0.18048(10) 0.0276(6) Uani 1 d .
S16 S 0.9467(2) 0.94920(19) -0.22375(9) 0.0298(6) Uani 1 d .
C24 C 0.9444(7) 1.0173(6) -0.1593(3) 0.0184(18) Uani 1 d .
O3 O 0.6286(6) 1.3423(5) 0.3020(2) 0.0326(15) Uani 1 d .
C12 C 0.7660(8) 0.6156(6) -0.0111(3) 0.0199(19) Uani 1 d .
O12 O 0.0836(6) 1.5882(5) 0.3124(3) 0.0383(16) Uani 1 d .
C22 C 0.8475(7) 1.0941(6) -0.0598(3) 0.0163(18) Uani 1 d .
C11 C 0.6873(8) 0.6439(6) 0.0375(3) 0.0180(18) Uani 1 d .
C19 C 0.6742(7) 1.2002(6) 0.0885(3) 0.0171(18) Uani 1 d .
C20 C 0.5983(7) 1.1366(6) 0.0717(3) 0.0178(18) Uani 1 d .
C10 C 0.5030(8) 0.6685(7) 0.1163(3) 0.0201(19) Uani 1 d .
C14 C 0.8725(8) 0.5344(7) -0.1083(3) 0.024(2) Uani 1 d .
C26 C 1.0847(8) 0.9784(7) -0.2624(3) 0.028(2) Uani 1 d .
H26A H 1.1816 0.9049 -0.2543 0.033 Uiso 1 calc R
H26B H 1.0678 0.9773 -0.3026 0.033 Uiso 1 calc R
C23 C 1.0198(7) 1.0812(6) -0.1415(3) 0.0181(19) Uani 1 d .
C16 C 1.0429(9) 0.4736(8) -0.2028(4) 0.042(3) Uani 1 d .
H16A H 1.1332 0.4057 -0.1859 0.050 Uiso 1 calc R
H16B H 1.0474 0.4534 -0.2428 0.050 Uiso 1 calc R
C13 C 0.9378(7) 0.6091(7) -0.0919(3) 0.0215(19) Uani 1 d .
C17 C 0.4901(7) 1.2879(6) 0.1782(3) 0.0204(19) Uani 1 d .
H17A H 0.4758 1.3182 0.2171 0.025 Uiso 1 calc R
H17B H 0.4123 1.3571 0.1559 0.025 Uiso 1 calc R
C21 C 0.7721(8) 1.1203(6) -0.0111(3) 0.0210(19) Uani 1 d .
O4 O 0.4939(6) 1.4478(5) 0.3949(2) 0.0348(16) Uani 1 d .
C18 C 0.4733(8) 1.1611(6) 0.1762(3) 0.023(2) Uani 1 d .
H18A H 0.3844 1.1730 0.1976 0.028 Uiso 1 calc R
H18B H 0.5578 1.0890 0.1945 0.028 Uiso 1 calc R
C9 C 0.5706(8) 0.7394(7) 0.1320(3) 0.026(2) Uani 1 d .
O2 O 0.6297(6) 1.1687(5) 0.3914(2) 0.0322(15) Uani 1 d .
O6 O 0.3226(6) 1.4535(5) 0.3054(2) 0.0301(14) Uani 1 d .
O11 O 0.0801(6) 1.4490(5) 0.4094(3) 0.0461(18) Uani 1 d .
O10 O 0.5827(6) 1.5980(5) 0.3930(3) 0.0455(18) Uani 1 d .
O1 O 0.4828(6) 1.1669(5) 0.3040(2) 0.0375(16) Uani 1 d .
C15 C 1.0427(11) 0.6033(8) -0.1979(4) 0.052(3) Uani 1 d .
H15A H 0.9501 0.6719 -0.2130 0.063 Uiso 1 calc R
H15B H 1.1230 0.6043 -0.2215 0.063 Uiso 1 calc R
C3 C 0.6558(9) 1.4354(8) 0.3198(4) 0.034(2) Uani 1 d .
C7 C 0.4598(11) 0.7467(8) 0.2394(4) 0.050(3) Uani 1 d .
H7A H 0.5181 0.7162 0.2735 0.060 Uiso 1 calc R
H7B H 0.3632 0.8172 0.2505 0.060 Uiso 1 calc R
C5 C 0.1942(10) 1.4166(8) 0.3815(4) 0.034(2) Uani 1 d .
O8 O 0.7629(7) 0.9483(5) 0.3889(3) 0.056(2) Uani 1 d .
C1 C 0.5710(10) 1.0492(8) 0.3229(4) 0.038(2) Uani 1 d .
C8 C 0.4375(11) 0.6380(9) 0.2204(4) 0.061(3) Uani 1 d .
H8A H 0.3704 0.6240 0.2473 0.074 Uiso 1 calc R
H8B H 0.5322 0.5579 0.2224 0.074 Uiso 1 calc R
O9 O 0.7404(6) 1.4746(6) 0.2986(3) 0.0482(18) Uani 1 d .
O7 O 0.5837(6) 0.9442(5) 0.3057(3) 0.0466(18) Uani 1 d .
C25 C 1.0865(9) 1.1094(7) -0.2491(3) 0.031(2) Uani 1 d .
H25A H 0.9866 1.1820 -0.2526 0.037 Uiso 1 calc R
H25B H 1.1500 1.1268 -0.2766 0.037 Uiso 1 calc R
C4 C 0.5716(9) 1.5019(8) 0.3734(4) 0.036(2) Uani 1 d .
C6 C 0.1957(10) 1.4952(8) 0.3287(4) 0.027(2) Uani 1 d .
C2 C 0.6634(10) 1.0526(9) 0.3710(4) 0.040(3) Uani 1 d .
O5 O 0.3175(6) 1.3196(5) 0.3949(2) 0.0318(15) Uani 1 d .
C27 C 0.7759(10) 1.0808(10) -0.3713(4) 0.062(3) Uani 1 d .
H27A H 0.7574 1.0740 -0.3310 0.074 Uiso 1 calc R
H27B H 0.6945 1.0790 -0.3919 0.074 Uiso 1 calc R
C32 C -0.0586(12) 1.2530(9) 0.3978(5) 0.058(3) Uani 1 d .
H32A H -0.0766 1.3431 0.3846 0.070 Uiso 1 calc R
H32B H -0.1387 1.2343 0.3849 0.070 Uiso 1 calc R
C31 C -0.1819(11) 1.3520(8) 0.4813(5) 0.067(4) Uani 1 d .
H31A H -0.2710 1.3516 0.4665 0.080 Uiso 1 calc R
H31B H -0.1829 1.4388 0.4718 0.080 Uiso 1 calc R
C28 C 0.9160(11) 0.8471(9) -0.3754(4) 0.056(3) Uani 1 d .
H28A H 0.8344 0.8387 -0.3933 0.067 Uiso 1 calc R
H28B H 0.9088 0.8343 -0.3349 0.067 Uiso 1 calc R
C29 C 0.2106(12) 1.7949(10) 0.3843(5) 0.076(4) Uani 1 d .
H29A H 0.1207 1.7997 0.3679 0.091 Uiso 1 calc R
H29B H 0.2952 1.7181 0.3683 0.091 Uiso 1 calc R
C30 C 0.1789(13) 1.6677(10) 0.4583(6) 0.080(4) Uani 1 d .
H30A H 0.2541 1.5869 0.4407 0.096 Uiso 1 calc R
H30B H 0.0825 1.6823 0.4445 0.096 Uiso 1 calc R
O13 O 0.9107(6) 0.9746(5) -0.3877(3) 0.0479(18) Uani 1 d .
O14 O 0.2055(7) 1.7788(6) 0.4431(3) 0.057(2) Uani 1 d .
O15 O -0.0534(7) 1.2455(5) 0.4571(3) 0.0516(19) Uani 1 d .
O1W O 0.8043(7) 0.6821(6) 0.3690(3) 0.068(2) Uani 1 d .
O2W O 0.2029(7) 1.2861(6) 0.5108(3) 0.072(2) Uani 1 d .
O3W O 0.5060(10) 1.7384(9) 0.4950(4) 0.125(3) Uani 1 d .
O4W O 1.0701(16) 1.0051(12) -0.4800(6) 0.075(5) Uani 0.50 d P
O5WA O 0.7552(19) 0.9896(13) 0.4963(7) 0.088(5) Uani 0.50 d P
O5WB O 0.562(2) 0.999(2) 0.5151(9) 0.123(8) Uani 0.50 d P

loop_
_atom_site_aniso_label
_atom_site_aniso_U_11
_atom_site_aniso_U_22
_atom_site_aniso_U_33
_atom_site_aniso_U_23
_atom_site_aniso_U_13
_atom_site_aniso_U_12
S4 0.0277(13) 0.0257(11) 0.0328(16) -0.0067(10) 0.0095(11) -0.0189(10)
S8 0.0271(13) 0.0372(12) 0.0311(16) -0.0167(11) 0.0117(11) -0.0202(11)
S5 0.0246(12) 0.0315(11) 0.0237(15) -0.0039(10) 0.0037(10) -0.0178(10)
S6 0.0302(13) 0.0260(11) 0.0262(15) -0.0069(10) 0.0083(11) -0.0180(10)
S3 0.0291(13) 0.0366(12) 0.0225(15) -0.0062(10) 0.0059(10) -0.0236(11)
S7 0.0538(16) 0.0611(15) 0.0334(17) -0.0174(13) 0.0205(13) -0.0472(14)
S13 0.0218(12) 0.0270(11) 0.0246(14) -0.0050(9) 0.0046(10) -0.0152(10)
S10 0.0270(13) 0.0340(11) 0.0243(14) -0.0034(10) 0.0052(10) -0.0205(10)
S11 0.0229(12) 0.0295(11) 0.0234(14) -0.0040(10) 0.0039(10) -0.0161(10)
S2 0.0299(13) 0.0300(11) 0.0281(15) -0.0083(10) 0.0129(11) -0.0208(10)
S14 0.0248(12) 0.0268(11) 0.0225(14) -0.0045(10) 0.0054(10) -0.0158(10)
S12 0.0227(12) 0.0288(11) 0.0243(15) -0.0062(10) 0.0045(10) -0.0152(10)
S1 0.0393(14) 0.0368(12) 0.0236(15) -0.0078(10) 0.0085(11) -0.0269(11)
S9 0.0254(12) 0.0297(11) 0.0263(15) -0.0075(10) 0.0065(10) -0.0160(10)
Cr1 0.0349(9) 0.0229(7) 0.0250(10) 0.0003(6) 0.0033(7) -0.0119(7)
S15 0.0260(12) 0.0270(11) 0.0334(16) -0.0035(10) 0.0096(11) -0.0153(10)
S16 0.0395(14) 0.0341(12) 0.0219(15) -0.0060(10) 0.0053(11) -0.0219(11)
C24 0.016(4) 0.021(4) 0.016(5) -0.004(3) 0.004(4) -0.006(4)
O3 0.032(3) 0.031(3) 0.031(4) 0.000(3) 0.005(3) -0.011(3)
C12 0.025(5) 0.021(4) 0.022(5) -0.006(4) 0.004(4) -0.017(4)
O12 0.032(4) 0.032(3) 0.046(5) 0.007(3) -0.009(3) -0.010(3)
C22 0.017(4) 0.020(4) 0.012(5) 0.001(3) 0.003(4) -0.008(4)
C11 0.017(4) 0.023(4) 0.018(5) 0.002(4) -0.008(4) -0.011(4)
C19 0.017(4) 0.019(4) 0.015(5) -0.004(3) 0.009(4) -0.008(4)
C20 0.015(4) 0.020(4) 0.019(5) 0.000(3) -0.002(4) -0.008(4)
C10 0.027(5) 0.022(4) 0.014(5) 0.002(3) 0.000(4) -0.013(4)
C14 0.024(5) 0.026(4) 0.025(6) -0.006(4) 0.007(4) -0.013(4)
C26 0.028(5) 0.035(5) 0.019(6) 0.001(4) 0.010(4) -0.013(4)
C23 0.018(4) 0.014(4) 0.019(5) -0.005(3) 0.007(4) -0.003(4)
C16 0.049(6) 0.063(6) 0.033(7) -0.006(5) 0.008(5) -0.042(5)
C13 0.011(4) 0.028(4) 0.021(6) 0.006(4) 0.000(4) -0.005(4)
C17 0.019(5) 0.019(4) 0.018(5) -0.011(4) 0.011(4) -0.004(4)
C21 0.024(5) 0.018(4) 0.020(6) 0.003(4) -0.002(4) -0.009(4)
O4 0.040(4) 0.031(3) 0.038(4) -0.012(3) 0.012(3) -0.019(3)
C18 0.018(5) 0.016(4) 0.035(6) -0.004(4) 0.006(4) -0.007(4)
C9 0.025(5) 0.025(4) 0.030(6) 0.001(4) 0.004(4) -0.014(4)
O2 0.036(4) 0.024(3) 0.033(4) 0.003(3) 0.003(3) -0.011(3)
O6 0.026(3) 0.027(3) 0.029(4) 0.009(3) 0.002(3) -0.005(3)
O11 0.041(4) 0.042(4) 0.056(5) -0.003(3) 0.020(4) -0.021(3)
O10 0.050(4) 0.043(3) 0.059(5) -0.005(3) 0.001(4) -0.035(3)
O1 0.040(4) 0.025(3) 0.041(5) -0.002(3) 0.006(3) -0.009(3)
C15 0.085(8) 0.046(6) 0.036(7) -0.014(5) 0.027(6) -0.039(6)
C3 0.022(5) 0.044(5) 0.029(6) 0.009(5) -0.001(4) -0.008(5)
C7 0.091(8) 0.054(6) 0.025(7) -0.002(5) 0.009(6) -0.052(6)
C5 0.042(6) 0.033(5) 0.036(7) -0.005(5) 0.006(5) -0.025(5)
O8 0.043(4) 0.029(3) 0.085(6) 0.006(4) -0.005(4) -0.005(3)
C1 0.045(6) 0.034(5) 0.036(7) -0.006(5) 0.017(5) -0.020(5)
C8 0.097(9) 0.093(8) 0.038(8) 0.016(6) -0.013(6) -0.081(7)
O9 0.039(4) 0.072(4) 0.039(5) 0.009(4) 0.009(3) -0.030(4)
O7 0.061(4) 0.029(3) 0.050(5) -0.008(3) 0.012(4) -0.020(3)
C25 0.037(5) 0.032(5) 0.027(6) -0.003(4) 0.014(4) -0.020(4)
C4 0.037(6) 0.040(5) 0.035(7) 0.011(5) -0.008(5) -0.020(5)
C6 0.035(6) 0.022(4) 0.027(6) -0.004(4) -0.006(5) -0.014(4)
C2 0.033(6) 0.033(5) 0.049(8) 0.001(5) 0.020(5) -0.011(5)
O5 0.040(4) 0.025(3) 0.031(4) 0.004(3) 0.005(3) -0.016(3)
C27 0.044(7) 0.092(8) 0.037(8) -0.005(6) 0.011(6) -0.018(7)
C32 0.083(9) 0.043(6) 0.060(9) 0.019(6) -0.032(7) -0.037(6)
C31 0.073(8) 0.008(5) 0.098(11) 0.022(6) -0.023(8) 0.001(5)
C28 0.071(8) 0.081(8) 0.036(8) 0.005(6) 0.000(6) -0.052(7)
C29 0.069(9) 0.066(8) 0.058(10) -0.035(7) -0.007(7) 0.004(7)
C30 0.082(9) 0.043(7) 0.103(13) -0.023(7) 0.006(9) -0.015(7)
O13 0.041(4) 0.036(4) 0.062(5) -0.013(3) -0.003(4) -0.012(3)
O14 0.049(4) 0.040(4) 0.070(6) -0.014(4) -0.001(4) -0.008(3)
O15 0.067(5) 0.029(3) 0.055(6) 0.005(3) -0.009(4) -0.018(4)
O1W 0.060(5) 0.055(4) 0.094(7) 0.007(4) 0.001(4) -0.031(4)
O2W 0.088(6) 0.091(5) 0.047(6) 0.014(4) 0.007(4) -0.051(5)
O3W 0.119(8) 0.173(9) 0.070(8) -0.023(7) 0.003(6) -0.053(7)
O4W 0.100(13) 0.034(7) 0.077(13) 0.000(7) -0.021(10) -0.015(8)
O5WA 0.147(16) 0.066(10) 0.061(12) 0.011(8) -0.038(11) -0.054(11)
O5WB 0.16(3) 0.113(12) 0.09(2) -0.033(13) 0.028(16) -0.059(17)

loop_
_atom_type_symbol
_atom_type_description
_atom_type_scat_dispersion_real
_atom_type_scat_dispersion_imag
_atom_type_scat_source
C C 0.0033 0.0016 'International Tables Vol C Tables 4.2.6.8 and 6.1.1.4'
H H 0.0000 0.0000 'International Tables Vol C Tables 4.2.6.8 and 6.1.1.4'
N N 0.0061 0.0033 'International Tables Vol C Tables 4.2.6.8 and 6.1.1.4'
O O 0.0106 0.0060 'International Tables Vol C Tables 4.2.6.8 and 6.1.1.4'
S S 0.1246 0.1234 'International Tables Vol C Tables 4.2.6.8 and 6.1.1.4'
Cr Cr 0.3209 0.6236 'International Tables Vol C Tables 4.2.6.8 and 6.1.1.4'

loop_
_geom_angle_atom_site_label_1
_geom_angle_atom_site_label_2
_geom_angle_atom_site_label_3
_geom_angle
_geom_angle_site_symmetry_3
C11 S4 C10 94.9(3) .
C14 S8 C16 102.3(4) .
C13 S5 C12 94.7(3) .
C12 S6 C14 95.8(3) .
C11 S3 C9 95.0(4) .
C13 S7 C15 101.2(4) .
C23 S13 C22 95.3(3) .
C20 S10 C18 101.7(3) .
C21 S11 C19 95.5(3) .
C10 S2 C8 97.8(4) .
C22 S14 C24 95.5(3) .
C21 S12 C20 95.6(3) .
C9 S1 C7 103.0(4) .
C19 S9 C17 100.2(3) .
O5 Cr1 O6 83.3(2) .
O5 Cr1 O4 89.2(2) .
O6 Cr1 O4 90.7(2) .
O5 Cr1 O1 92.3(2) .
O6 Cr1 O1 94.8(2) .
O4 Cr1 O1 174.4(3) .
O5 Cr1 O2 93.9(2) .
O6 Cr1 O2 176.7(2) .
O4 Cr1 O2 91.0(2) .
O1 Cr1 O2 83.5(2) .
O5 Cr1 O3 169.9(2) .
O6 Cr1 O3 90.6(2) .
O4 Cr1 O3 82.8(2) .
O1 Cr1 O3 96.3(2) .
O2 Cr1 O3 92.5(2) .
C23 S15 C25 99.3(4) .
C24 S16 C26 102.8(4) .
C23 C24 S16 130.3(6) .
C23 C24 S14 115.9(6) .
S16 C24 S14 113.7(4) .
C3 O3 Cr1 113.4(5) .
C11 C12 S6 123.2(5) .
C11 C12 S5 121.4(5) .
S6 C12 S5 115.4(4) .
C21 C22 S14 122.1(5) .
C21 C22 S13 122.8(6) .
S14 C22 S13 115.1(4) .
C12 C11 S4 122.5(5) .
C12 C11 S3 122.3(5) .
S4 C11 S3 115.2(4) .
C20 C19 S9 128.1(6) .
C20 C19 S11 116.7(6) .
S9 C19 S11 115.1(4) .
C19 C20 S10 129.2(6) .
C19 C20 S12 117.4(5) .
S10 C20 S12 113.4(4) .
C9 C10 S2 126.2(6) .
C9 C10 S4 117.3(6) .
S2 C10 S4 116.4(4) .
C13 C14 S6 116.4(6) .
C13 C14 S8 127.8(6) .
S6 C14 S8 115.8(4) .
C25 C26 S16 113.6(5) .
C24 C23 S13 118.1(5) .
C24 C23 S15 125.7(6) .
S13 C23 S15 116.0(4) .
C15 C16 S8 116.3(6) .
C14 C13 S5 117.6(6) .
C14 C13 S7 128.1(6) .
S5 C13 S7 114.3(4) .
C18 C17 S9 114.2(4) .
C22 C21 S12 123.3(6) .
C22 C21 S11 121.9(5) .
S12 C21 S11 114.7(4) .
C4 O4 Cr1 114.0(5) .
C17 C18 S10 113.8(5) .
C10 C9 S1 127.6(6) .
C10 C9 S3 117.3(6) .
S1 C9 S3 115.0(4) .
C2 O2 Cr1 112.4(6) .
C6 O6 Cr1 114.2(5) .
C1 O1 Cr1 113.9(6) .
C16 C15 S7 115.9(7) .
O9 C3 O3 126.4(9) .
O9 C3 C4 118.7(8) .
O3 C3 C4 114.9(7) .
C8 C7 S1 120.1(7) .
O11 C5 O5 123.7(8) .
O11 C5 C6 120.3(8) .
O5 C5 C6 116.0(7) .
O7 C1 O1 126.1(9) .
O7 C1 C2 120.5(9) .
O1 C1 C2 113.5(7) .
C7 C8 S2 120.0(7) .
C26 C25 S15 112.9(6) .
O10 C4 O4 124.9(8) .
O10 C4 C3 120.9(7) .
O4 C4 C3 114.2(7) .
O12 C6 O6 126.0(8) .
O12 C6 C5 120.7(8) .
O6 C6 C5 113.3(7) .
O8 C2 O2 123.7(10) .
O8 C2 C1 120.1(8) .
O2 C2 C1 116.2(8) .
C5 O5 Cr1 112.4(5) .
O13 C27 C29 106.3(8) 2_685
O15 C32 C28 108.1(8) 2_675
O15 C31 C30 108.7(8) 2_586
O13 C28 C32 106.4(7) 2_675
O14 C29 C27 108.9(8) 2_685
O14 C30 C31 111.0(9) 2_586
C27 O13 C28 112.6(7) .
C30 O14 C29 111.6(9) .
C32 O15 C31 110.7(8) .

loop_
_geom_bond_atom_site_label_1
_geom_bond_atom_site_label_2
_geom_bond_distance
_geom_bond_site_symmetry_2
S4 C11 1.736(7) .
S4 C10 1.753(8) .
S8 C14 1.751(8) .
S8 C16 1.767(7) .
S5 C13 1.740(8) .
S5 C12 1.747(6) .
S6 C12 1.722(7) .
S6 C14 1.741(7) .
S3 C11 1.739(7) .
S3 C9 1.748(7) .
S7 C13 1.747(7) .
S7 C15 1.791(9) .
S13 C23 1.731(8) .
S13 C22 1.742(6) .
S10 C20 1.745(7) .
S10 C18 1.809(8) .
S11 C21 1.752(8) .
S11 C19 1.759(7) .
S2 C10 1.737(7) .
S2 C8 1.750(10) .
S14 C22 1.735(7) .
S14 C24 1.760(7) .
S12 C21 1.738(7) .
S12 C20 1.755(8) .
S1 C9 1.749(8) .
S1 C7 1.811(8) .
S9 C19 1.751(7) .
S9 C17 1.802(6) .
Cr1 O5 1.961(5) .
Cr1 O6 1.964(5) .
Cr1 O4 1.968(5) .
Cr1 O1 1.969(5) .
Cr1 O2 1.976(5) .
Cr1 O3 1.987(5) .
S15 C23 1.756(7) .
S15 C25 1.798(9) .
S16 C24 1.746(8) .
S16 C26 1.812(7) .
C24 C23 1.348(9) .
O3 C3 1.282(9) .
C12 C11 1.365(10) .
O12 C6 1.226(9) .
C22 C21 1.353(10) .
C19 C20 1.341(9) .
C10 C9 1.330(9) .
C14 C13 1.353(9) .
C26 C25 1.521(9) .
C16 C15 1.464(9) .
C17 C18 1.509(8) .
O4 C4 1.286(8) .
O2 C2 1.299(9) .
O6 C6 1.286(9) .
O11 C5 1.240(9) .
O10 C4 1.239(9) .
O1 C1 1.306(9) .
C3 O9 1.225(9) .
C3 C4 1.547(12) .
C7 C8 1.426(10) .
C5 O5 1.292(9) .
C5 C6 1.532(11) .
O8 C2 1.239(10) .
C1 O7 1.212(8) .
C1 C2 1.528(13) .
C27 O13 1.422(10) .
C27 C29 1.485(12) 2_685
C32 O15 1.432(11) .
C32 C28 1.489(12) 2_675
C31 O15 1.450(11) .
C31 C30 1.465(14) 2_586
C28 O13 1.432(9) .
C28 C32 1.489(12) 2_675
C29 O14 1.426(12) .
C29 C27 1.485(12) 2_685
C30 O14 1.425(11) .
C30 C31 1.465(14) 2_586
O5WB O5WB 1.47(4) 2_676
